data_4518080
loop_
_publ_author_name
'Chen, Yongwei'
'Zhang, Xuan'
'Chen, Haoyuan'
'Drout, Riki J.'
'Chen, Zhijie'
'Mian, Mohammad Rasel'
'Maldonado, Rodrigo R.'
'Ma, Kaikai'
'Wang, Xingjie'
'Xia, Qibin'
'Li, Zhong'
'Islamoglu, Timur'
'Snurr, Randall Q.'
'Farha, Omar K.'

_publ_section_title
;
 Tuning the Atrazine Binding Sites in an Indium-Based Flexible
 Metal-Organic Framework.
;
_journal_name_full 'ACS applied materials &amp; interfaces'
_journal_paper_doi 10.1021/acsami.0c13022
_journal_year 2020
_chemical_formula_moiety '0.25(C176 H88 In4 O32)'
_chemical_formula_sum 'C44 H22 In O8'
_chemical_formula_weight 793.43
_space_group_crystal_system orthorhombic
_space_group_IT_number 66
_space_group_name_Hall '-C 2 2c'
_space_group_name_H-M_alt 'C c c m'
_atom_sites_solution_hydrogens geom
_atom_sites_solution_primary dual
_audit_creation_date 2019-03-14
_audit_creation_method
;
Olex2 1.2
(compiled 2018.05.29 svn.r3508 for OlexSys, GUI svn.r5506)
;
_cell_angle_alpha 90
_cell_angle_beta 90
_cell_angle_gamma 90
_cell_formula_units_Z 8
_cell_length_a 13.8385(16)
_cell_length_b 29.320(3)
_cell_length_c 30.758(4)
_cell_measurement_reflns_used 9911
_cell_measurement_temperature 100(2)
_cell_measurement_theta_max 58.81
_cell_measurement_theta_min 3.01
_cell_volume 12480(3)
_computing_cell_refinement 'SAINT V8.38A (?, 2016)'
_computing_data_reduction 'SAINT V8.38A (?, 2016)'
_computing_molecular_graphics 'Olex2 (Dolomanov et al., 2009)'
_computing_publication_material 'Olex2 (Dolomanov et al., 2009)'
_computing_structure_refinement 'ShelXL (Sheldrick, 2015)'
_computing_structure_solution 'ShelXT (Sheldrick, 2015)'
_diffrn_ambient_temperature 100.0
_diffrn_detector 'Bruker APEX2 area detector'
_diffrn_detector_area_resol_mean 7.9
_diffrn_detector_type 'CCD area detector'
_diffrn_measured_fraction_theta_full 0.786
_diffrn_measured_fraction_theta_max 0.990
_diffrn_measurement_device 'three-circle diffractometer'
_diffrn_measurement_device_type 'Bruker SMART APEX2 area detector'
_diffrn_measurement_method '\w and \f scans'
_diffrn_radiation_monochromator 'mirror optics'
_diffrn_radiation_probe x-ray
_diffrn_radiation_type CuK\a
_diffrn_radiation_wavelength 1.54178
_diffrn_reflns_av_R_equivalents 0.0479
_diffrn_reflns_av_unetI/netI 0.0295
_diffrn_reflns_Laue_measured_fraction_full 0.786
_diffrn_reflns_Laue_measured_fraction_max 0.990
_diffrn_reflns_limit_h_max 14
_diffrn_reflns_limit_h_min -15
_diffrn_reflns_limit_k_max 32
_diffrn_reflns_limit_k_min -27
_diffrn_reflns_limit_l_max 22
_diffrn_reflns_limit_l_min -34
_diffrn_reflns_number 26036
_diffrn_reflns_point_group_measured_fraction_full 0.786
_diffrn_reflns_point_group_measured_fraction_max 0.990
_diffrn_reflns_theta_full 67.679
_diffrn_reflns_theta_max 58.959
_diffrn_reflns_theta_min 2.873
_diffrn_source 'microfocus sealed X-ray tube'
_diffrn_source_type 'Incoatec I\ms'
_diffrn_standards_number 0
_exptl_absorpt_coefficient_mu 3.295
_exptl_absorpt_correction_T_max 0.7516
_exptl_absorpt_correction_T_min 0.5816
_exptl_absorpt_correction_type multi-scan
_exptl_absorpt_process_details
'SADABS-2012/1 (Bruker,2012) was used for absorption correction. wR2(int) was 0.1273 before and 0.0663 after correction. The Ratio of minimum to maximum transmission is 0.7738. The \l/2 correction factor is 0.0015.'
_exptl_crystal_density_diffrn 0.845
_exptl_crystal_description block
_exptl_crystal_F_000 3192
_exptl_crystal_size_max 0.18
_exptl_crystal_size_mid 0.11
_exptl_crystal_size_min 0.08
_refine_diff_density_max 1.017
_refine_diff_density_min -1.323
_refine_diff_density_rms 0.121
_refine_ls_extinction_method none
_refine_ls_goodness_of_fit_ref 1.095
_refine_ls_hydrogen_treatment constr
_refine_ls_matrix_type full
_refine_ls_number_parameters 409
_refine_ls_number_reflns 4548
_refine_ls_number_restraints 435
_refine_ls_restrained_S_all 1.052
_refine_ls_R_factor_all 0.0894
_refine_ls_R_factor_gt 0.0830
_refine_ls_shift/su_max 0.001
_refine_ls_shift/su_mean 0.000
_refine_ls_structure_factor_coef Fsqd
_refine_ls_weighting_details 'w=1/[\s^2^(Fo^2^)+(0.1412P)^2^+72.9869P] where P=(Fo^2^+2Fc^2^)/3'
_refine_ls_weighting_scheme calc
_refine_ls_wR_factor_gt 0.2502
_refine_ls_wR_factor_ref 0.2591
_reflns_Friedel_coverage 0.000
_reflns_number_gt 3831
_reflns_number_total 4548
_reflns_threshold_expression 'I > 2\s(I)'
_cod_data_source_file am0c13022_si_002.cif
_cod_data_source_block cccm_a
_cod_original_cell_volume 12480(2)
_cod_database_code 4518080
_shelxl_version_number 2014/6
_shelx_space_group_comment
;
The symmetry employed for this shelxl refinement is uniquely defined
by the following loop, which should always be used as a source of
symmetry information in preference to the above space-group names.
They are only intended as comments.
;
_shelx_estimated_absorpt_t_max 0.778
_shelx_estimated_absorpt_t_min 0.588
_olex2_refinement_description
;
1. Fixed Uiso
 At 1.2 times of:
  All C(H) groups
2. Uiso/Uaniso restraints and constraints
Uanis(C24A) = Uanis(C22)
3. Rigid body (RIGU) restrains
 All non-hydrogen atoms
 with sigma for 1-2 distances of 0.004 and sigma for 1-3 distances of 0.004
4. Others
 Fixed Sof: O1(0.63) C1(0.63) C2(0.63) H2(0.63) C3(0.63) H3(0.63) O4(0.63)
 C4(0.63) C5(0.63) H5(0.63) C6(0.63) H6(0.63) C7(0.63) C11(0.63) C10(0.63)
 C9(0.63) H9(0.63) C8(0.63) C13(0.63) C12(0.63) C14(0.63) H14(0.63) C15(0.63)
 H15(0.63) C16(0.63) C17(0.63) H17(0.63) C18(0.63) H18(0.63) C19(0.63)
 C20(0.63) H20(0.63) C21(0.63) H21(0.63) C22(0.63) O1A(0.37) C1A(0.37)
 O4A(0.37) C5A(0.37) C6A(0.37) H6A(0.37) C7A(0.37) H7A(0.37) C2A(0.37)
 C3A(0.37) H3A(0.37) C4A(0.37) H4A(0.37) C8A(0.37) C9A(0.185) H9A(0.185)
 C15A(0.185) C14A(0.185) C13A(0.37) C12A(0.37) H12A(0.37) C11A(0.37) H11A(0.37)
 C10A(0.37) C16A(0.37) C17A(0.185) H17A(0.185) C21A(0.37) C22A(0.37) H22A(0.37)
 C23A(0.37) H23A(0.37) C18A(0.37) C19A(0.37) H19A(0.37) C20A(0.37) H20A(0.37)
 C24A(0.37)
5.a Aromatic/amide H refined with riding coordinates:
 C2(H2), C3(H3), C5(H5), C6(H6), C9(H9), C14(H14), C15(H15), C17(H17),
 C18(H18), C20(H20), C21(H21), C6A(H6A), C7A(H7A), C3A(H3A), C4A(H4A), C9A(H9A),
  C12A(H12A), C11A(H11A), C17A(H17A), C22A(H22A), C23A(H23A), C19A(H19A),
 C20A(H20A)
5.b Fitted hexagon refined as free rotating group:
 C11(C10,C9,C8,C13,C12), C5A(C6A,C7A,C2A,C3A,C4A), C15A(C14A,C13A,C12A,C11A,
 C10A), C21A(C22A,C23A,C18A,C19A,C20A)
;
_olex2_submission_special_instructions 'No special instructions were received'

loop_
_space_group_symop_operation_xyz
'x, y, z'
'-x, -y, z'
'-x, y, -z+1/2'
'x, -y, -z+1/2'
'x+1/2, y+1/2, z'
'-x+1/2, -y+1/2, z'
'-x+1/2, y+1/2, -z+1/2'
'x+1/2, -y+1/2, -z+1/2'
'-x, -y, -z'
'x, y, -z'
'x, -y, z-1/2'
'-x, y, z-1/2'
'-x+1/2, -y+1/2, -z'
'x+1/2, y+1/2, -z'
'x+1/2, -y+1/2, z-1/2'
'-x+1/2, y+1/2, z-1/2'

loop_
_atom_site_label
_atom_site_type_symbol
_atom_site_fract_x
_atom_site_fract_y
_atom_site_fract_z
_atom_site_U_iso_or_equiv
_atom_site_adp_type
_atom_site_occupancy
_atom_site_site_symmetry_order
_atom_site_calc_flag
_atom_site_refinement_flags_posn
_atom_site_refinement_flags_adp
_atom_site_refinement_flags_occupancy
_atom_site_disorder_assembly
_atom_site_disorder_group
In1 In 1.0000 0.69551(2) 0.2500 0.0586(3) Uani 1 2 d S TU P A .
O2 O 0.8799(4) 0.65655(18) 0.28334(18) 0.0865(15) Uani 1 1 d . U . . .
O3 O 0.6187(4) 0.23879(16) 0.27879(15) 0.0767(14) Uani 1 1 d . U . . .
O1 O 1.0206(13) 0.6415(7) 0.3047(7) 0.073(4) Uani 0.63 1 d . U . A 1
C1 C 0.9351(14) 0.6345(6) 0.3041(4) 0.061(3) Uani 0.63 1 d . U . A 1
C2 C 0.8007(11) 0.5788(4) 0.3253(5) 0.087(3) Uani 0.63 1 d . U . A 1
H2 H 0.7588 0.5922 0.3044 0.105 Uiso 0.63 1 calc R . . A 1
C3 C 0.7726(12) 0.5441(4) 0.3503(4) 0.089(4) Uani 0.63 1 d . U . A 1
H3 H 0.7092 0.5326 0.3459 0.107 Uiso 0.63 1 calc R . . A 1
O4 O 0.4787(16) 0.2485(9) 0.3036(7) 0.068(4) Uani 0.63 1 d . U . A 1
C4 C 0.8257(10) 0.5244(4) 0.3808(3) 0.066(2) Uani 0.63 1 d . U . A 1
C5 C 0.9141(10) 0.5403(4) 0.3885(4) 0.072(3) Uani 0.63 1 d . U . A 1
H5 H 0.9502 0.5285 0.4123 0.087 Uiso 0.63 1 calc R . . A 1
C6 C 0.9553(11) 0.5747(4) 0.3617(4) 0.076(3) Uani 0.63 1 d . U . A 1
H6 H 1.0211 0.5834 0.3648 0.092 Uiso 0.63 1 calc R . . A 1
C7 C 0.8971(10) 0.5948(4) 0.3315(3) 0.065(3) Uani 0.63 1 d . U . A 1
C11 C 0.7132(7) 0.40901(19) 0.4532(2) 0.057(3) Uani 0.63 1 d . U . A 1
C10 C 0.7137(7) 0.4087(2) 0.4080(2) 0.061(3) Uani 0.63 1 d G U . A 1
C9 C 0.7496(6) 0.4460(2) 0.38523(16) 0.074(3) Uani 0.63 1 d G U . A 1
H9 H 0.7500 0.4458 0.3543 0.088 Uiso 0.63 1 calc R . . A 1
C8 C 0.7851(7) 0.4836(2) 0.4077(2) 0.064(3) Uani 0.63 1 d G U . A 1
C13 C 0.7846(7) 0.4839(2) 0.4529(2) 0.063(4) Uani 0.63 1 d G U . A 1
C12 C 0.7486(6) 0.4466(2) 0.47561(16) 0.058(3) Uani 0.63 1 d G U . A 1
C14 C 0.6838(11) 0.3693(4) 0.4767(4) 0.070(3) Uani 0.63 1 d . U . A 1
H14 H 0.6641 0.3428 0.4613 0.085 Uiso 0.63 1 calc R . . A 1
C15 C 0.8165(11) 0.5249(4) 0.4759(4) 0.071(3) Uani 0.63 1 d . U . A 1
H15 H 0.8368 0.5511 0.4602 0.085 Uiso 0.63 1 calc R . . A 1
C16 C 0.6773(8) 0.3698(3) 0.3816(3) 0.059(2) Uani 0.63 1 d . U . A 1
C17 C 0.7347(9) 0.3503(4) 0.3484(3) 0.065(2) Uani 0.63 1 d . U . A 1
H17 H 0.7973 0.3616 0.3417 0.078 Uiso 0.63 1 calc R . . A 1
C18 C 0.6945(9) 0.3134(4) 0.3259(4) 0.066(3) Uani 0.63 1 d . U . A 1
H18 H 0.7336 0.2991 0.3045 0.079 Uiso 0.63 1 calc R . . A 1
C19 C 0.6049(9) 0.2965(3) 0.3321(3) 0.056(2) Uani 0.63 1 d . U . A 1
C20 C 0.5459(10) 0.3164(4) 0.3628(3) 0.062(2) Uani 0.63 1 d . U . A 1
H20 H 0.4814 0.3060 0.3665 0.074 Uiso 0.63 1 calc R . . A 1
C21 C 0.5825(9) 0.3527(4) 0.3890(4) 0.073(3) Uani 0.63 1 d . U . A 1
H21 H 0.5435 0.3654 0.4113 0.087 Uiso 0.63 1 calc R . . A 1
C22 C 0.5656(14) 0.2589(6) 0.3012(4) 0.056(3) Uani 0.63 1 d . U . A 1
O1A O 1.042(2) 0.6492(12) 0.3040(12) 0.077(8) Uani 0.37 1 d . U . A 2
C1A C 0.949(3) 0.6416(14) 0.3158(11) 0.097(11) Uani 0.37 1 d . U . A 2
O4A O 0.471(3) 0.2396(15) 0.3140(12) 0.076(8) Uani 0.37 1 d . U . A 2
C5A C 0.8759(8) 0.5555(3) 0.4200(3) 0.059(3) Uani 0.37 1 d . U . A 2
C6A C 0.9713(8) 0.5689(4) 0.4141(3) 0.060(4) Uani 0.37 1 d G U . A 2
H6A H 1.0195 0.5596 0.4342 0.073 Uiso 0.37 1 calc R . . A 2
C7A C 0.9961(7) 0.5961(4) 0.3788(4) 0.062(4) Uani 0.37 1 d G U . A 2
H7A H 1.0613 0.6053 0.3747 0.074 Uiso 0.37 1 calc R . . A 2
C2A C 0.9256(8) 0.6097(4) 0.3493(3) 0.059(4) Uani 0.37 1 d G U . A 2
C3A C 0.8302(7) 0.5962(4) 0.3553(3) 0.068(4) Uani 0.37 1 d G U . A 2
H3A H 0.7820 0.6055 0.3352 0.082 Uiso 0.37 1 calc R . . A 2
C4A C 0.8053(7) 0.5691(4) 0.3906(3) 0.060(4) Uani 0.37 1 d G U . A 2
H4A H 0.7401 0.5599 0.3947 0.071 Uiso 0.37 1 calc R . . A 2
C8A C 0.853(2) 0.5316(7) 0.4578(7) 0.070(5) Uani 0.37 1 d . U . A 2
C9A C 0.879(2) 0.5490(8) 0.5000 0.070(7) Uani 0.37 2 d S TU P A 2
H9A H 0.9188 0.5755 0.5000 0.084 Uiso 0.37 2 calc RS T P A 2
C15A C 0.7761(15) 0.4661(4) 0.5000 0.063(6) Uani 0.37 2 d S TU P A 2
C14A C 0.7340(15) 0.4230(4) 0.5000(3) 0.070(8) Uani 0.37 2 d GS TU P A 2
C13A C 0.7128(17) 0.4020(4) 0.4603(4) 0.065(8) Uani 0.37 1 d G U . A 2
C12A C 0.7336(15) 0.4241(4) 0.4214(3) 0.103(10) Uani 0.37 1 d G U . A 2
H12A H 0.7191 0.4097 0.3945 0.124 Uiso 0.37 1 calc R . . A 2
C11A C 0.7757(15) 0.4671(4) 0.42189(2) 0.088(8) Uani 0.37 1 d G U . A 2
H11A H 0.7899 0.4822 0.3953 0.106 Uiso 0.37 1 calc R . . A 2
C10A C 0.7969(16) 0.4881(4) 0.46126(14) 0.070(8) Uani 0.37 1 d G U . A 2
C16A C 0.661(2) 0.3597(8) 0.4601(6) 0.082(7) Uani 0.37 1 d . U . A 2
C17A C 0.636(3) 0.3389(10) 0.5000 0.099(12) Uani 0.37 2 d S TU P A 2
H17A H 0.6024 0.3107 0.5000 0.119 Uiso 0.37 2 calc RS T P A 2
C21A C 0.5826(10) 0.2798(4) 0.3489(3) 0.065(4) Uani 0.37 1 d . U . A 2
C22A C 0.5156(8) 0.2917(5) 0.3806(4) 0.091(6) Uani 0.37 1 d G U . A 2
H22A H 0.4505 0.2817 0.3782 0.109 Uiso 0.37 1 calc R . . A 2
C23A C 0.5439(10) 0.3181(5) 0.4159(4) 0.090(5) Uani 0.37 1 d G U . A 2
H23A H 0.4981 0.3262 0.4376 0.108 Uiso 0.37 1 calc R . . A 2
C18A C 0.6392(11) 0.3326(4) 0.4195(3) 0.069(4) Uani 0.37 1 d G U . A 2
C19A C 0.7061(9) 0.3208(5) 0.3878(4) 0.098(6) Uani 0.37 1 d G U . A 2
H19A H 0.7713 0.3307 0.3902 0.118 Uiso 0.37 1 calc R . . A 2
C20A C 0.6779(9) 0.2943(5) 0.3525(3) 0.069(4) Uani 0.37 1 d G U . A 2
H20A H 0.7237 0.2862 0.3308 0.083 Uiso 0.37 1 calc R . . A 2
C24A C 0.556(3) 0.2513(11) 0.3132(8) 0.056(3) Uani 0.37 1 d . U . A 2

loop_
_atom_site_aniso_label
_atom_site_aniso_U_11
_atom_site_aniso_U_22
_atom_site_aniso_U_33
_atom_site_aniso_U_23
_atom_site_aniso_U_13
_atom_site_aniso_U_12
In1 0.0941(6) 0.0437(5) 0.0379(5) 0.000 -0.0010(3) 0.000
O2 0.106(4) 0.077(3) 0.077(3) 0.031(3) 0.011(3) -0.016(3)
O3 0.112(4) 0.061(3) 0.057(3) -0.020(2) -0.008(3) -0.005(2)
O1 0.106(7) 0.043(6) 0.071(7) 0.011(5) 0.013(5) 0.001(5)
C1 0.106(6) 0.047(5) 0.031(5) -0.007(4) 0.021(4) 0.003(4)
C2 0.114(7) 0.071(6) 0.076(7) 0.019(6) -0.001(5) -0.010(5)
C3 0.123(8) 0.073(6) 0.072(6) 0.018(5) -0.010(5) -0.017(5)
O4 0.102(5) 0.056(9) 0.046(7) -0.003(6) -0.011(5) 0.006(5)
C4 0.109(6) 0.051(5) 0.038(4) -0.004(4) 0.010(4) -0.003(4)
C5 0.106(6) 0.053(5) 0.057(6) 0.019(5) 0.004(5) -0.004(5)
C6 0.104(7) 0.062(6) 0.063(6) 0.015(5) 0.009(5) -0.002(5)
C7 0.106(6) 0.048(5) 0.041(5) 0.000(4) 0.009(4) -0.001(4)
C11 0.085(9) 0.044(4) 0.042(5) -0.007(3) -0.005(4) 0.005(5)
C10 0.094(7) 0.047(4) 0.041(4) -0.005(3) 0.002(4) -0.001(4)
C9 0.118(9) 0.053(4) 0.049(5) -0.002(3) -0.001(5) -0.010(5)
C8 0.106(8) 0.047(4) 0.039(4) -0.002(3) 0.003(4) -0.009(5)
C13 0.108(11) 0.043(5) 0.038(4) -0.003(3) 0.004(4) -0.002(6)
C12 0.092(7) 0.045(4) 0.039(5) -0.006(3) 0.000(4) -0.004(4)
C14 0.120(10) 0.050(5) 0.041(5) -0.006(5) -0.004(6) -0.014(5)
C15 0.116(10) 0.040(5) 0.055(6) -0.004(5) -0.005(6) -0.004(5)
C16 0.094(6) 0.049(4) 0.034(4) -0.005(3) -0.002(4) -0.003(4)
C17 0.096(6) 0.057(5) 0.041(4) -0.010(4) -0.001(4) -0.004(4)
C18 0.099(6) 0.058(5) 0.041(5) -0.017(4) -0.004(4) -0.001(4)
C19 0.096(6) 0.042(5) 0.030(4) -0.004(4) -0.009(4) 0.004(4)
C20 0.097(6) 0.054(5) 0.035(4) -0.007(4) -0.004(4) 0.000(5)
C21 0.094(6) 0.066(6) 0.058(6) -0.015(5) 0.008(5) -0.008(5)
C22 0.098(4) 0.040(6) 0.028(6) 0.004(5) -0.022(4) 0.008(4)
O1A 0.099(8) 0.060(15) 0.071(11) 0.040(11) 0.003(7) -0.005(7)
C1A 0.101(8) 0.10(2) 0.086(13) 0.045(16) 0.008(7) -0.013(7)
O4A 0.109(6) 0.054(16) 0.067(17) -0.013(14) -0.010(7) 0.005(6)
C5A 0.102(8) 0.036(7) 0.037(5) -0.007(5) -0.001(5) -0.013(6)
C6A 0.097(8) 0.036(7) 0.048(7) -0.002(6) 0.000(5) -0.005(6)
C7A 0.091(8) 0.046(8) 0.048(7) -0.001(6) -0.002(5) -0.007(6)
C2A 0.085(7) 0.048(8) 0.046(7) 0.003(6) 0.005(5) -0.011(6)
C3A 0.087(8) 0.073(10) 0.045(7) 0.015(7) -0.001(6) -0.014(7)
C4A 0.093(8) 0.049(8) 0.036(6) 0.003(6) 0.004(5) -0.018(6)
C8A 0.117(12) 0.050(7) 0.042(6) 0.000(5) 0.005(5) -0.009(7)
C9A 0.120(19) 0.049(11) 0.041(7) 0.000 0.000 -0.012(12)
C15A 0.101(16) 0.052(8) 0.036(7) 0.000 0.000 -0.002(9)
C14A 0.13(2) 0.056(8) 0.022(7) 0.000 0.000 -0.016(11)
C13A 0.14(2) 0.042(7) 0.014(5) 0.007(4) -0.004(6) -0.024(10)
C12A 0.22(3) 0.066(9) 0.022(7) 0.005(5) 0.003(7) -0.058(13)
C11A 0.18(2) 0.056(8) 0.025(7) 0.008(5) 0.004(7) -0.038(11)
C10A 0.13(2) 0.049(8) 0.035(6) -0.001(5) 0.001(6) -0.013(11)
C16A 0.166(16) 0.056(8) 0.024(6) 0.003(5) -0.001(6) -0.041(9)
C17A 0.21(3) 0.066(13) 0.022(7) 0.000 0.000 -0.068(19)
C21A 0.124(9) 0.047(8) 0.024(6) 0.008(5) -0.012(5) -0.005(6)
C22A 0.134(10) 0.086(14) 0.052(8) -0.027(10) 0.003(7) -0.026(8)
C23A 0.148(11) 0.082(12) 0.041(8) -0.017(8) 0.007(7) -0.038(8)
C18A 0.142(10) 0.043(7) 0.023(5) 0.008(5) -0.002(5) -0.027(7)
C19A 0.139(11) 0.115(14) 0.042(7) -0.023(9) 0.000(7) -0.035(9)
C20A 0.126(9) 0.063(9) 0.017(6) 0.009(6) -0.009(6) -0.014(7)
C24A 0.098(4) 0.040(6) 0.028(6) 0.004(5) -0.022(4) 0.008(4)

loop_
_atom_type_symbol
_atom_type_description
_atom_type_scat_dispersion_real
_atom_type_scat_dispersion_imag
_atom_type_scat_source
C C 0.0181 0.0091 'International Tables Vol C Tables 4.2.6.8 and 6.1.1.4'
H H 0.0000 0.0000 'International Tables Vol C Tables 4.2.6.8 and 6.1.1.4'
In In 0.0822 5.0449 'International Tables Vol C Tables 4.2.6.8 and 6.1.1.4'
O O 0.0492 0.0322 'International Tables Vol C Tables 4.2.6.8 and 6.1.1.4'

loop_
_geom_angle_atom_site_label_1
_geom_angle_atom_site_label_2
_geom_angle_atom_site_label_3
_geom_angle
_geom_angle_site_symmetry_1
_geom_angle_site_symmetry_3
_geom_angle_publ_flag
O2 In1 O2 119.4(3) . 3_755 ?
O2 In1 O1 83.9(5) . 3_755 ?
O2 In1 O1 54.5(4) 3_755 3_755 ?
O2 In1 O1 54.5(4) . . ?
O2 In1 O1 83.9(5) 3_755 . ?
O2 In1 O4 85.5(4) . 5 ?
O2 In1 O4 139.9(6) 3_755 5 ?
O2 In1 O4 139.9(6) . 7_655 ?
O2 In1 O4 85.5(4) 3_755 7_655 ?
O2 In1 O4A 140.5(11) 3_755 5 ?
O2 In1 O4A 77.0(7) . 5 ?
O2 In1 O4A 140.5(11) . 7_655 ?
O2 In1 O4A 77.0(7) 3_755 7_655 ?
O3 In1 O2 85.8(2) 7_655 . ?
O3 In1 O2 129.8(2) 7_655 3_755 ?
O3 In1 O2 129.8(2) 5 . ?
O3 In1 O2 85.8(2) 5 3_755 ?
O3 In1 O3 111.6(3) 5 7_655 ?
O3 In1 O1 139.0(5) 5 3_755 ?
O3 In1 O1 90.6(5) 7_655 3_755 ?
O3 In1 O1 139.0(5) 7_655 . ?
O3 In1 O1 90.6(5) 5 . ?
O3 In1 O4 78.9(7) 5 7_655 ?
O3 In1 O4 78.9(7) 7_655 5 ?
O3 In1 O4 55.1(5) 5 5 ?
O3 In1 O4 55.1(5) 7_655 7_655 ?
O3 In1 O4A 59.7(9) 7_655 7_655 ?
O3 In1 O4A 84.0(12) 7_655 5 ?
O3 In1 O4A 84.0(12) 5 7_655 ?
O3 In1 O4A 59.7(9) 5 5 ?
O1 In1 O1 94.2(11) . 3_755 ?
O4 In1 O1 87.6(8) 7_655 3_755 ?
O4 In1 O1 165.6(7) 7_655 . ?
O4 In1 O1 87.6(8) 5 . ?
O4 In1 O1 165.6(7) 5 3_755 ?
O4 In1 O4 94.4(11) 5 7_655 ?
O1A In1 O2 62.9(7) . . ?
O1A In1 O2 80.7(10) . 3_755 ?
O1A In1 O2 62.9(7) 3_755 3_755 ?
O1A In1 O2 80.7(10) 3_755 . ?
O1A In1 O3 145.8(9) 3_755 5 ?
O1A In1 O3 82.0(8) . 5 ?
O1A In1 O3 82.0(8) 3_755 7_655 ?
O1A In1 O3 145.8(9) . 7_655 ?
O1A In1 O1A 105(2) . 3_755 ?
O1A In1 O4A 76.0(16) . 5 ?
O1A In1 O4A 154.4(13) 3_755 5 ?
O1A In1 O4A 154.4(13) . 7_655 ?
O1A In1 O4A 76.0(16) 3_755 7_655 ?
O4A In1 O4A 114.5(18) 5 7_655 ?
C1 O2 In1 92.6(9) . . ?
C1A O2 In1 89.0(15) . . ?
C22 O3 In1 93.3(9) . 5_445 ?
C24A O3 In1 89.6(13) . 5_445 ?
C1 O1 In1 89.1(13) . . ?
O2 C1 In1 60.3(7) . . ?
O2 C1 O1 123.4(17) . . ?
O2 C1 C7 119.2(15) . . ?
O1 C1 In1 63.4(11) . . ?
O1 C1 C7 117.4(16) . . ?
C7 C1 In1 173.4(10) . . ?
C3 C2 C7 116.5(13) . . ?
C4 C3 C2 125.5(14) . . ?
C22 O4 In1 89.9(14) . 5_445 ?
C3 C4 C5 118.8(11) . . ?
C3 C4 C8 120.7(11) . . ?
C5 C4 C8 120.4(10) . . ?
C4 C5 C6 121.0(12) . . ?
C7 C6 C5 117.7(13) . . ?
C2 C7 C1 119.9(12) . . ?
C6 C7 C1 120.0(13) . . ?
C6 C7 C2 120.1(11) . . ?
C10 C11 C12 120.0 . . ?
C10 C11 C14 120.2(6) . . ?
C12 C11 C14 119.6(6) . . ?
C11 C10 C9 120.0 . . ?
C11 C10 C16 123.2(5) . . ?
C9 C10 C16 116.8(5) . . ?
C8 C9 C10 120.0 . . ?
C9 C8 C4 118.2(5) . . ?
C13 C8 C4 121.8(5) . . ?
C13 C8 C9 120.0 . . ?
C8 C13 C12 120.0 . . ?
C8 C13 C15 119.2(7) . . ?
C12 C13 C15 120.7(7) . . ?
C11 C12 C12 119.8 . 10_556 ?
C13 C12 C11 120.0 . . ?
C13 C12 C12 120.2 . 10_556 ?
C11 C14 C14 120.4(6) . 10_556 ?
C13 C15 C15 118.9(6) . 10_556 ?
C17 C16 C10 120.9(10) . . ?
C17 C16 C21 119.4(9) . . ?
C21 C16 C10 119.7(9) . . ?
C18 C17 C16 116.4(11) . . ?
C19 C18 C17 125.5(11) . . ?
C18 C19 C20 119.1(10) . . ?
C18 C19 C22 119.8(11) . . ?
C20 C19 C22 120.8(12) . . ?
C19 C20 C21 119.5(12) . . ?
C16 C21 C20 120.0(11) . . ?
O3 C22 In1 60.0(7) . 5_445 ?
O3 C22 O4 121.3(17) . . ?
O3 C22 C19 120.0(15) . . ?
O4 C22 In1 61.5(12) . 5_445 ?
O4 C22 C19 118.5(16) . . ?
C19 C22 In1 179.6(9) . 5_445 ?
C1A O1A In1 93(2) . . ?
O2 C1A In1 58.1(11) . . ?
O1A C1A In1 56.4(18) . . ?
O1A C1A O2 113(3) . . ?
O1A C1A C2A 121(3) . . ?
C2A C1A In1 175(3) . . ?
C2A C1A O2 123(3) . . ?
C24A O4A In1 88(2) . 5_445 ?
C6A C5A C4A 120.0 . . ?
C6A C5A C8A 117.8(13) . . ?
C4A C5A C8A 122.0(13) . . ?
C7A C6A C5A 120.0 . . ?
C6A C7A C2A 120.0 . . ?
C7A C2A C1A 120.1(17) . . ?
C3A C2A C1A 119.5(18) . . ?
C3A C2A C7A 120.0 . . ?
C4A C3A C2A 120.0 . . ?
C3A C4A C5A 120.0 . . ?
C5A C8A C9A 121.2(18) . . ?
C5A C8A C10A 127.1(15) . . ?
C9A C8A C10A 111.6(17) . . ?
C8A C9A C8A 129(3) 10_556 . ?
C14A C15A C10A 120.7 . . ?
C10A C15A C14A 120.75(18) 10_556 . ?
C10A C15A C10A 118.59(18) 10_556 . ?
C15A C14A C13A 119.3 . . ?
C15A C14A C13A 119.1(5) . 10_556 ?
C13A C14A C13A 121.6(5) . 10_556 ?
C14A C13A C12A 120.2 . . ?
C14A C13A C16A 119.5(12) . . ?
C12A C13A C16A 120.1(12) . . ?
C11A C12A C13A 120.0 . . ?
C10A C11A C12A 120.0 . . ?
C15A C10A C8A 124.5(9) . . ?
C11A C10A C8A 115.2(9) . . ?
C11A C10A C15A 119.9 . . ?
C13A C16A C18A 124.0(15) . . ?
C17A C16A C13A 119.3(18) . . ?
C17A C16A C18A 116.4(17) . . ?
C16A C17A C16A 121(3) 10_556 . ?
C22A C21A C20A 120.0 . . ?
C22A C21A C24A 121.0(16) . . ?
C20A C21A C24A 119.0(16) . . ?
C23A C22A C21A 120.0 . . ?
C22A C23A C18A 120.0 . . ?
C23A C18A C16A 114.6(14) . . ?
C19A C18A C16A 125.4(14) . . ?
C19A C18A C23A 120.0 . . ?
C18A C19A C20A 120.0 . . ?
C19A C20A C21A 120.0 . . ?
O3 C24A In1 58.1(10) . 5_445 ?
O3 C24A C21A 125(3) . . ?
O4A C24A In1 64(2) . 5_445 ?
O4A C24A O3 122(3) . . ?
O4A C24A C21A 113(3) . . ?
C21A C24A In1 176.6(19) . 5_445 ?

loop_
_geom_bond_atom_site_label_1
_geom_bond_atom_site_label_2
_geom_bond_distance
_geom_bond_site_symmetry_2
_geom_bond_publ_flag
In1 O2 2.263(5) 3_755 ?
In1 O2 2.263(5) . ?
In1 O3 2.257(5) 7_655 ?
In1 O3 2.257(5) 5 ?
In1 O1 2.328(19) . ?
In1 O1 2.328(19) 3_755 ?
In1 O4 2.29(2) 5 ?
In1 O4 2.29(2) 7_655 ?
In1 O1A 2.22(3) 3_755 ?
In1 O1A 2.22(3) . ?
In1 O4A 2.39(4) 7_655 ?
In1 O4A 2.39(4) 5 ?
O2 C1 1.187(18) . ?
O2 C1A 1.45(4) . ?
O3 In1 2.257(5) 5_445 ?
O3 C22 1.168(19) . ?
O3 C24A 1.42(3) . ?
O1 C1 1.20(2) . ?
C1 C7 1.531(19) . ?
C2 C3 1.335(17) . ?
C2 C7 1.426(18) . ?
C3 C4 1.324(17) . ?
O4 In1 2.29(2) 5_445 ?
O4 C22 1.24(2) . ?
C4 C5 1.330(17) . ?
C4 C8 1.558(11) . ?
C5 C6 1.423(16) . ?
C6 C7 1.364(18) . ?
C11 C10 1.3900 . ?
C11 C12 1.3900 . ?
C11 C14 1.430(13) . ?
C10 C9 1.3900 . ?
C10 C16 1.488(10) . ?
C9 C8 1.3900 . ?
C8 C13 1.3900 . ?
C13 C12 1.3900 . ?
C13 C15 1.463(12) . ?
C12 C12 1.500(10) 10_556 ?
C14 C14 1.43(2) 10_556 ?
C15 C15 1.48(3) 10_556 ?
C16 C17 1.414(15) . ?
C16 C21 1.423(16) . ?
C17 C18 1.399(14) . ?
C18 C19 1.349(16) . ?
C19 C20 1.378(16) . ?
C19 C22 1.553(18) . ?
C20 C21 1.427(15) . ?
C22 In1 2.601(16) 5_445 ?
O1A C1A 1.36(5) . ?
C1A C2A 1.43(3) . ?
O4A In1 2.39(4) 5_445 ?
O4A C24A 1.23(4) . ?
C5A C6A 1.3900 . ?
C5A C4A 1.3900 . ?
C5A C8A 1.39(2) . ?
C6A C7A 1.3900 . ?
C7A C2A 1.3900 . ?
C2A C3A 1.3900 . ?
C3A C4A 1.3900 . ?
C8A C9A 1.44(2) . ?
C8A C10A 1.50(2) . ?
C9A C8A 1.44(2) 10_556 ?
C15A C14A 1.3899 . ?
C15A C10A 1.386(7) 10_556 ?
C15A C10A 1.3858 . ?
C14A C13A 1.3974 . ?
C14A C13A 1.40(2) 10_556 ?
C13A C12A 1.3900 . ?
C13A C16A 1.43(2) . ?
C12A C11A 1.3900 . ?
C11A C10A 1.3900 . ?
C16A C17A 1.41(2) . ?
C16A C18A 1.51(2) . ?
C17A C16A 1.41(2) 10_556 ?
C21A C22A 1.3900 . ?
C21A C20A 1.3900 . ?
C21A C24A 1.43(3) . ?
C22A C23A 1.3900 . ?
C23A C18A 1.3900 . ?
C18A C19A 1.3900 . ?
C19A C20A 1.3900 . ?
C24A In1 2.66(3) 5_445 ?

loop_
_smtbx_masks_void_nr
_smtbx_masks_void_average_x
_smtbx_masks_void_average_y
_smtbx_masks_void_average_z
_smtbx_masks_void_volume
_smtbx_masks_void_count_electrons
_smtbx_masks_void_content
1 -0.482 -0.446 -0.257 6071.6 1578.7 ?
